data_1011285
loop_
_publ_author_name
'Fylking, K E'

_publ_section_title
;
Phosphides and arsenides with modified nickel-arsenide structure
;
_journal_coden_ASTM ARKGBK
_journal_issue 48
_journal_name_full 'Arkiv foer Kemi, Mineralogi och Geologi, B'
_journal_page_first 1
_journal_page_last 6
_journal_volume 11
_journal_year 1934
_chemical_compound_source 'synthetic at 1003 K for 1d'
_chemical_formula_structural 'Fe As'
_chemical_formula_sum 'As Fe'
_chemical_name_mineral Westerveldite
_chemical_name_systematic 'Iron arsenide (1/1)'
_space_group_IT_number 62
_symmetry_cell_setting orthorhombic
_symmetry_Int_Tables_number 62
_symmetry_space_group_name_Hall '-P 2c 2ab'
_symmetry_space_group_name_H-M 'P b n m'
_cell_angle_alpha 90
_cell_angle_beta 90
_cell_angle_gamma 90
_cell_formula_units_Z 4
_cell_length_a 6.016
_cell_length_b 5.428
_cell_length_c 3.366
_cell_volume 109.9
_exptl_crystal_density_meas 7.8
_cod_database_code 1011285

loop_
_symmetry_equiv_pos_as_xyz
x,y,z
1/2-x,1/2+y,1/2-z
-x,-y,1/2+z
1/2+x,1/2-y,-z
-x,-y,-z
1/2+x,1/2-y,1/2+z
x,y,1/2-z
1/2-x,1/2+y,z

loop_
_atom_site_label
_atom_site_type_symbol
_atom_site_symmetry_multiplicity
_atom_site_Wyckoff_symbol
_atom_site_fract_x
_atom_site_fract_y
_atom_site_fract_z
_atom_site_occupancy
_atom_site_attached_hydrogens
_atom_site_calc_flag
Fe1 Fe0 4 c 0.19 0.01 0.25 1. 0 d
As1 As0 4 c 0.58 0.2 0.25 1. 0 d

loop_
_atom_type_symbol
_atom_type_oxidation_number
Fe0 0.000
As0 0.000
